data_7720066
loop_
_publ_author_name
'Schmidt, Patrick'
'Strau&#xdf;, Fabian'
'Scheele, Marcus'
'Romao, Carl P.'
'Meyer, Hans-J&#xfc;rgen'

_publ_section_title
;
 Intercalation of alkali metal into WTe<sub>2</sub>, the crystal structure
 of <i>A</i><sub>0.5</sub>WTe<sub>2</sub> and observation of a
 metal-to-semiconductor transition.
;
_journal_issue 8
_journal_name_full 'Dalton transactions (Cambridge, England : 2003)'
_journal_page_first 3296
_journal_page_last 3309
_journal_paper_doi 10.1039/d5dt02775f
_journal_volume 55
_journal_year 2026
_chemical_formula_moiety 'Te8 W4, 2(Rb)'
_chemical_formula_sum 'Rb2 Te8 W4'
_chemical_formula_weight 1927.10
_chemical_properties_physical Air-sensitive,Moisture-sensitive,Hygroscopic
_space_group_IT_number 11
_space_group_name_Hall '-P 2yb'
_space_group_name_H-M_alt 'P 1 21/m 1'
_symmetry_cell_setting monoclinic
_symmetry_space_group_name_Hall '-P 2yb'
_symmetry_space_group_name_H-M 'P 1 21/m 1'
_audit_update_record
;
2024-10-10 deposited with the CCDC.	2026-01-26 downloaded from the CCDC.
;
_cell_angle_alpha 90.0000
_cell_angle_beta 118.9979(4)
_cell_angle_gamma 90.0000
_cell_formula_units_Z 2
_cell_length_a 7.29929(6)
_cell_length_b 17.8359(2)
_cell_length_c 7.24461(6)
_cell_measurement_temperature 298
_cell_volume 824.933(14)
_computing_structure_refinement FULLPROF
_computing_structure_solution Expo2014
_diffrn_ambient_temperature 298
_diffrn_detector PSD
_diffrn_detector_type Mythen1K
_diffrn_measurement_device_type 'STOE StadIP'
_diffrn_radiation_monochromator Germanium
_diffrn_radiation_type 'Cu K\a~1~'
_diffrn_radiation_wavelength 1.54060
_diffrn_source 'X-ray tube'
_diffrn_source_target Cu
_exptl_absorpt_coefficient_mu 166.510
_exptl_crystal_density_diffrn 7.758
_exptl_crystal_description powder
_pd_char_colour black
_pd_char_particle_morphology plate-like
_pd_instr_location ' ?'
_pd_meas_2theta_range_inc 0.015000
_pd_meas_2theta_range_max 111.99500
_pd_meas_2theta_range_min 8.00000
_pd_meas_number_of_points 6934
_pd_meas_scan_method step
_pd_proc_2theta_range_inc 0.015000
_pd_proc_2theta_range_max 111.9950
_pd_proc_2theta_range_min 8.0000
_pd_proc_info_data_reduction none
_pd_proc_info_excluded_regions none
_pd_proc_ls_background_function numerical
_pd_proc_ls_pref_orient_corr 'Modified March-Dollase (020), Pref1 = 1.26647, Pref2 = 0.29255'
_pd_proc_ls_profile_function 'Modified Thompson-Cox-Hastings pseudo-Voigt'
_pd_proc_ls_prof_R_factor 2.9227
_pd_proc_ls_prof_wR_expected 3.8176
_pd_proc_ls_prof_wR_factor 3.8199
_pd_proc_wavelength 1.540600
_pd_spec_mounting ' ?'
_pd_spec_mount_mode transmission
_pd_spec_shape flat_sheet
_pd_spec_size_axial 0.3
_pd_spec_size_equat 0.01
_refine_ls_goodness_of_fit_all 1.0001
_refine_ls_number_parameters 45
_refine_ls_number_reflns 1179
_refine_ls_number_restraints 0
_refine_ls_R_I_factor 1.5274
_refine_ls_shift/su_max 0.0000
_cod_data_source_file d5dt02775f7.cif
_cod_data_source_block RbxWTe2
_cod_depositor_comments
;
The following automatic conversions were performed:

data item '_symmetry_cell_setting' value 'Monoclinic' was changed to
'monoclinic' in accordance with the
/home/data/users/saulius/crontab/automatic-downloads/rss-feeds/RSC/lib/dictionaries/cif_core.dic
dictionary named 'cif_core.dic' version 2.4.2 last updated on
2011-04-26.

Automatic conversion script
Id: cif_fix_values 8170 2020-07-09 18:12:32Z antanas 

 Adding full bibliography for 7720066--7720068.cif.
;
_cod_database_code 7720066
_pd_proc_ls_prof_cr_factor 7.1998
_pd_proc_ls_prof_cwr_factor 7.6240
_pd_proc_ls_prof_cwr_expected 7.6194
_pd_proc_ls_prof_chi2 1.0012
_pd_proc_ls_prof_echi2 1.0199

loop_
_symmetry_equiv_pos_as_xyz
x,y,z
-x,y+1/2,-z
-x,-y,-z
x,-y+1/2,z

loop_
_atom_site_label
_atom_site_fract_x
_atom_site_fract_y
_atom_site_fract_z
_atom_site_U_iso_or_equiv
_atom_site_occupancy
_atom_site_adp_type
_atom_site_type_symbol
W1 0.8033(3) 0.4963(3) 0.9879(3) 0.0254(3) 1.00000 Uiso W
W2 0.7395(3) 0.5056(2) 0.5680(3) 0.0254(3) 1.00000 Uiso W
Te1 0.9213(5) 0.5832(2) 0.3514(6) 0.0269(3) 1.00000 Uiso Te
Te2 0.5876(6) 0.42594(18) 0.1810(6) 0.0269(3) 1.00000 Uiso Te
Te3 0.9216(6) 0.61750(16) 0.8506(6) 0.0269(3) 1.00000 Uiso Te
Te4 0.5689(5) 0.39179(20) 0.6800(6) 0.0269(3) 1.00000 Uiso Te
Rb1 0.36435(9) 0.25000 0.89691(9) 0.036740(13) 1.00000 Uiso Rb
Rb2 0.76637(10) 0.25000 0.47853(9) 0.036740(13) 1.00000 Uiso Rb

loop_
_atom_type_symbol
_atom_type_scat_Cromer_Mann_a1
_atom_type_scat_Cromer_Mann_b1
_atom_type_scat_Cromer_Mann_a2
_atom_type_scat_Cromer_Mann_b2
_atom_type_scat_Cromer_Mann_a3
_atom_type_scat_Cromer_Mann_b3
_atom_type_scat_Cromer_Mann_a4
_atom_type_scat_Cromer_Mann_b4
_atom_type_scat_Cromer_Mann_c
_atom_type_scat_dispersion_real
_atom_type_scat_dispersion_imag
_atom_type_scat_source
w 29.08180 1.72029 15.43000 9.22590 14.43270 0.32170 5.11982 57.05600 9.88750 -6.04800 5.57700 International_Tables_for_Crystallography_Vol.C(1991)_Tables_6.1.1.4_and_6.1.1.5
te 19.96440 4.81742 19.01380 0.42088 6.14487 28.52840 2.52390 70.84030 4.35200 -0.41800 6.35200 International_Tables_for_Crystallography_Vol.C(1991)_Tables_6.1.1.4_and_6.1.1.5
rb 17.17840 1.78880 9.64350 17.31510 5.13990 0.27480 1.52920 164.93399 3.48730 -0.57400 1.60800 International_Tables_for_Crystallography_Vol.C(1991)_Tables_6.1.1.4_and_6.1.1.5

loop_
_geom_angle_atom_site_label_1
_geom_angle_atom_site_label_2
_geom_angle_atom_site_label_3
_geom_angle
_geom_angle_site_symmetry_1
_geom_angle_site_symmetry_3
_geom_angle_publ_flag
W1 W1 W2 72.27(11) 3_767 1_555 ?
W1 W1 W2 54.65(10) 3_767 3_767 ?
W1 W1 Te1 94.4(2) 3_767 1_556 ?
W1 W1 Te2 141.7(3) 3_767 1_556 ?
W1 W1 Te2 141.8(2) 3_767 3_666 ?
W1 W1 Te3 58.74(18) 3_767 1_555 ?
W1 W1 Te3 58.72(18) 3_767 3_767 ?
W1 W1 Te4 107.28(19) 3_767 1_555 ?
W2 W1 W2 126.92(11) 1_555 3_767 ?
W2 W1 Te1 141.8(2) 1_555 1_556 ?
W2 W1 Te2 134.8(3) 1_555 1_556 ?
W2 W1 Te2 84.39(20) 1_555 3_666 ?
W2 W1 Te3 58.29(17) 1_555 1_555 ?
W2 W1 Te3 102.08(19) 1_555 3_767 ?
W2 W1 Te4 57.47(16) 1_555 1_555 ?
W2 W1 Te1 52.48(14) 3_767 1_556 ?
W2 W1 Te2 93.13(18) 3_767 1_556 ?
W2 W1 Te2 138.02(17) 3_767 3_666 ?
W2 W1 Te3 90.83(18) 3_767 1_555 ?
W2 W1 Te3 52.05(14) 3_767 3_767 ?
W2 W1 Te4 135.22(17) 3_767 1_555 ?
Te1 W1 Te2 77.0(2) 1_556 1_556 ?
Te1 W1 Te2 85.55(19) 1_556 3_666 ?
Te1 W1 Te3 84.0(3) 1_556 1_555 ?
Te1 W1 Te3 100.6(2) 1_556 3_767 ?
Te1 W1 Te4 156.3(3) 1_556 1_555 ?
Te2 W1 Te2 75.52(20) 1_556 3_666 ?
Te2 W1 Te3 152.4(3) 1_556 1_555 ?
Te2 W1 Te3 85.9(3) 1_556 3_767 ?
Te2 W1 Te4 80.0(2) 1_556 1_555 ?
Te2 W1 Te3 83.4(2) 3_666 1_555 ?
Te2 W1 Te3 158.6(3) 3_666 3_767 ?
Te2 W1 Te4 83.3(2) 3_666 1_555 ?
Te3 W1 Te3 117.5(2) 1_555 3_767 ?
Te3 W1 Te4 115.2(2) 1_555 1_555 ?
Te3 W1 Te4 83.22(19) 3_767 1_555 ?
W1 W2 W1 53.08(9) 1_555 3_767 ?
W1 W2 W2 84.97(10) 1_555 3_666 ?
W1 W2 Te1 137.3(2) 1_555 1_555 ?
W1 W2 Te1 94.3(2) 1_555 3_766 ?
W1 W2 Te2 143.8(2) 1_555 1_555 ?
W1 W2 Te2 47.91(13) 1_555 3_666 ?
W1 W2 Te3 57.90(16) 1_555 1_555 ?
W1 W2 Te4 59.78(17) 1_555 1_555 ?
W1 W2 Te4 112.98(19) 1_555 3_666 ?
W1 W2 W2 138.02(11) 3_767 3_666 ?
W1 W2 Te1 91.19(17) 3_767 1_555 ?
W1 W2 Te1 53.98(14) 3_767 3_766 ?
W1 W2 Te2 132.58(17) 3_767 1_555 ?
W1 W2 Te2 96.19(15) 3_767 3_666 ?
W1 W2 Te3 51.74(13) 3_767 1_555 ?
W1 W2 Te4 95.40(17) 3_767 1_555 ?
W1 W2 Te4 138.58(16) 3_767 3_666 ?
W2 W2 Te1 126.9(2) 3_666 1_555 ?
W2 W2 Te1 141.14(19) 3_666 3_766 ?
W2 W2 Te2 79.43(18) 3_666 1_555 ?
W2 W2 Te2 46.83(12) 3_666 3_666 ?
W2 W2 Te3 110.36(17) 3_666 1_555 ?
W2 W2 Te4 56.12(15) 3_666 1_555 ?
W2 W2 Te4 53.87(14) 3_666 3_666 ?
Te1 W2 Te1 77.63(20) 1_555 3_766 ?
Te1 W2 Te2 76.32(19) 1_555 1_555 ?
Te1 W2 Te2 131.9(3) 1_555 3_666 ?
Te1 W2 Te3 82.5(2) 1_555 1_555 ?
Te1 W2 Te4 158.9(3) 1_555 1_555 ?
Te1 W2 Te4 76.8(2) 1_555 3_666 ?
Te1 W2 Te2 78.61(17) 3_766 1_555 ?
Te1 W2 Te2 141.7(3) 3_766 3_666 ?
Te1 W2 Te3 101.7(2) 3_766 1_555 ?
Te1 W2 Te4 90.1(2) 3_766 1_555 ?
Te1 W2 Te4 151.6(2) 3_766 3_666 ?
Te2 W2 Te2 126.3(2) 1_555 3_666 ?
Te2 W2 Te3 158.3(2) 1_555 1_555 ?
Te2 W2 Te4 84.5(2) 1_555 1_555 ?
Te2 W2 Te4 83.41(19) 1_555 3_666 ?
Te2 W2 Te3 66.19(18) 3_666 1_555 ?
Te2 W2 Te4 67.27(18) 3_666 1_555 ?
Te2 W2 Te4 66.52(18) 3_666 3_666 ?
Te3 W2 Te4 117.1(2) 1_555 1_555 ?
Te3 W2 Te4 87.15(18) 1_555 3_666 ?
Te4 W2 Te4 110.0(2) 1_555 3_666 ?
W1 Te1 W2 103.58(19) 1_554 1_555 ?
W1 Te1 W2 73.54(15) 1_554 3_766 ?
W1 Te1 Te1 88.22(18) 1_554 3_766 ?
W1 Te1 Te2 52.12(17) 1_554 1_555 ?
W1 Te1 Te2 47.80(15) 1_554 3_665 ?
W1 Te1 Te2 125.38(18) 1_554 3_766 ?
W1 Te1 Te3 46.65(17) 1_554 1_554 ?
W1 Te1 Te3 150.5(2) 1_554 1_555 ?
W1 Te1 Te4 99.8(2) 1_554 3_666 ?
W1 Te1 Te4 82.80(17) 1_554 3_766 ?
W1 Te1 Rb1 98.54(19) 1_554 2_656 ?
W1 Te1 Rb2 129.47(19) 1_554 2_756 ?
W2 Te1 W2 102.37(19) 1_555 3_766 ?
W2 Te1 Te1 49.87(16) 1_555 3_766 ?
W2 Te1 Te2 51.70(15) 1_555 1_555 ?
W2 Te1 Te2 92.88(17) 1_555 3_665 ?
W2 Te1 Te2 88.66(17) 1_555 3_766 ?
W2 Te1 Te3 147.6(2) 1_555 1_554 ?
W2 Te1 Te3 46.94(16) 1_555 1_555 ?
W2 Te1 Te4 50.60(16) 1_555 3_666 ?
W2 Te1 Te4 143.7(2) 1_555 3_766 ?
W2 Te1 Rb1 111.50(16) 1_555 2_656 ?
W2 Te1 Rb2 126.94(16) 1_555 2_756 ?
W2 Te1 Te1 52.50(16) 3_766 3_766 ?
W2 Te1 Te2 90.82(17) 3_766 1_555 ?
W2 Te1 Te2 121.34(17) 3_766 3_665 ?
W2 Te1 Te2 51.85(14) 3_766 3_766 ?
W2 Te1 Te3 82.79(17) 3_766 1_554 ?
W2 Te1 Te3 108.4(2) 3_766 1_555 ?
W2 Te1 Te4 150.8(2) 3_766 3_666 ?
W2 Te1 Rb1 146.12(15) 3_766 2_656 ?
W2 Te1 Rb2 92.74(15) 3_766 2_756 ?
Te1 Te1 Te2 60.51(13) 3_766 1_555 ?
Te1 Te1 Te2 116.62(16) 3_766 3_665 ?
Te1 Te1 Te2 59.83(13) 3_766 3_766 ?
Te1 Te1 Te3 126.0(2) 3_766 1_554 ?
Te1 Te1 Te3 72.13(17) 3_766 1_555 ?
Te1 Te1 Te4 99.64(17) 3_766 3_666 ?
Te1 Te1 Te4 95.47(19) 3_766 3_766 ?
Te1 Te1 Rb1 161.36(15) 3_766 2_656 ?
Te1 Te1 Rb2 121.71(14) 3_766 2_756 ?
Te2 Te1 Te2 56.47(12) 1_555 3_665 ?
Te2 Te1 Te2 120.34(17) 1_555 3_766 ?
Te2 Te1 Te3 96.8(2) 1_555 1_554 ?
Te2 Te1 Te3 98.52(18) 1_555 1_555 ?
Te2 Te1 Te4 64.38(16) 1_555 3_666 ?
Te2 Te1 Te4 126.41(20) 1_555 3_766 ?
Te2 Te1 Rb1 110.52(13) 1_555 2_656 ?
Te2 Te1 Rb2 176.42(15) 1_555 2_756 ?
Te2 Te1 Te2 173.18(17) 3_665 3_766 ?
Te2 Te1 Te3 58.71(16) 3_665 1_554 ?
Te2 Te1 Te3 122.30(19) 3_665 1_555 ?
Te2 Te1 Te4 58.73(15) 3_665 3_666 ?
Te2 Te1 Te4 115.80(17) 3_665 3_766 ?
Te2 Te1 Rb1 59.15(10) 3_665 2_656 ?
Te2 Te1 Rb2 121.59(12) 3_665 2_756 ?
Te2 Te1 Te3 117.77(19) 3_766 1_554 ?
Te2 Te1 Te3 63.16(17) 3_766 1_555 ?
Te2 Te1 Te4 126.56(18) 3_766 3_666 ?
Te2 Te1 Te4 60.33(15) 3_766 3_766 ?
Te2 Te1 Rb1 126.25(13) 3_766 2_656 ?
Te2 Te1 Rb2 61.95(10) 3_766 2_756 ?
Te3 Te1 Te3 160.8(3) 1_554 1_555 ?
Te3 Te1 Te4 113.8(2) 1_554 3_666 ?
Te3 Te1 Te4 57.43(15) 1_554 3_766 ?
Te3 Te1 Rb1 69.19(14) 1_554 2_656 ?
Te3 Te1 Rb2 84.07(14) 1_554 2_756 ?
Te3 Te1 Te4 63.57(16) 1_555 3_666 ?
Te3 Te1 Te4 119.9(2) 1_555 3_766 ?
Te3 Te1 Rb1 94.52(15) 1_555 2_656 ?
Te3 Te1 Rb2 80.00(15) 1_555 2_756 ?
Te4 Te1 Te4 164.7(2) 3_666 3_766 ?
Te4 Te1 Rb1 62.18(13) 3_666 2_656 ?
Te4 Te1 Rb2 112.10(15) 3_666 2_756 ?
Te4 Te1 Rb1 102.57(14) 3_766 2_656 ?
Te4 Te1 Rb2 56.90(12) 3_766 2_756 ?
Rb1 Te1 Rb2 66.49(8) 2_656 2_756 ?
W1 Te2 W1 104.48(19) 1_554 3_666 ?
W1 Te2 W2 102.67(19) 1_554 1_555 ?
W1 Te2 W2 135.28(19) 1_554 3_666 ?
W1 Te2 Te1 50.92(17) 1_554 1_555 ?
W1 Te2 Te1 91.21(17) 1_554 3_665 ?
W1 Te2 Te1 86.91(18) 1_554 3_766 ?
W1 Te2 Te2 52.31(17) 1_554 3_665 ?
W1 Te2 Te3 147.1(3) 1_554 3_666 ?
W1 Te2 Te3 45.26(18) 1_554 3_766 ?
W1 Te2 Te4 48.98(18) 1_554 1_554 ?
W1 Te2 Te4 146.5(2) 1_554 1_555 ?
W1 Te2 Te4 93.6(2) 1_554 3_666 ?
W1 Te2 Rb1 107.54(19) 1_554 1_554 ?
W1 Te2 Rb2 122.70(19) 1_554 1_555 ?
W1 Te2 W2 90.62(15) 3_666 1_555 ?
W1 Te2 W2 47.70(14) 3_666 3_666 ?
W1 Te2 Te1 98.09(17) 3_666 1_555 ?
W1 Te2 Te1 46.65(14) 3_666 3_665 ?
W1 Te2 Te1 140.16(17) 3_666 3_766 ?
W1 Te2 Te2 52.17(16) 3_666 3_665 ?
W1 Te2 Te3 46.36(17) 3_666 3_666 ?
W1 Te2 Te3 148.4(2) 3_666 3_766 ?
W1 Te2 Te4 96.2(2) 3_666 1_554 ?
W1 Te2 Te4 89.78(18) 3_666 1_555 ?
W1 Te2 Te4 47.34(15) 3_666 3_666 ?
W1 Te2 Rb1 95.45(17) 3_666 1_554 ?
W1 Te2 Rb2 131.53(18) 3_666 1_555 ?
W2 Te2 W2 53.74(14) 1_555 3_666 ?
W2 Te2 Te1 51.98(15) 1_555 1_555 ?
W2 Te2 Te1 137.26(17) 1_555 3_665 ?
W2 Te2 Te1 49.54(14) 1_555 3_766 ?
W2 Te2 Te2 100.82(17) 1_555 3_665 ?
W2 Te2 Te3 93.76(17) 1_555 3_666 ?
W2 Te2 Te3 103.5(2) 1_555 3_766 ?
W2 Te2 Te4 151.6(2) 1_555 1_554 ?
W2 Te2 Te4 46.13(16) 1_555 1_555 ?
W2 Te2 Te4 47.54(14) 1_555 3_666 ?
W2 Te2 Rb1 146.52(14) 1_555 1_554 ?
W2 Te2 Rb2 89.45(14) 1_555 1_555 ?
W2 Te2 Te1 93.67(16) 3_666 1_555 ?
W2 Te2 Te1 88.19(15) 3_666 3_665 ?
W2 Te2 Te1 97.76(15) 3_666 3_766 ?
W2 Te2 Te2 91.70(17) 3_666 3_665 ?
W2 Te2 Te3 157.0(2) 3_666 3_766 ?
W2 Te2 Te4 143.1(2) 3_666 1_554 ?
W2 Te2 Rb1 109.19(13) 3_666 1_554 ?
W2 Te2 Rb2 96.87(12) 3_666 1_555 ?
Te1 Te2 Te1 123.53(15) 1_555 3_665 ?
Te1 Te2 Te1 59.66(13) 1_555 3_766 ?
Te1 Te2 Te2 66.47(14) 1_555 3_665 ?
Te1 Te2 Te3 133.9(2) 1_555 3_666 ?
Te1 Te2 Te3 70.71(16) 1_555 3_766 ?
Te1 Te2 Te4 99.73(18) 1_555 1_554 ?
Te1 Te2 Te4 97.71(20) 1_555 1_555 ?
Te1 Te2 Te4 57.55(15) 1_555 3_666 ?
Te1 Te2 Rb1 156.98(14) 1_555 1_554 ?
Te1 Te2 Rb2 119.11(14) 1_555 1_555 ?
Te1 Te2 Te1 173.18(16) 3_665 3_766 ?
Te1 Te2 Te2 57.06(13) 3_665 3_665 ?
Te1 Te2 Te3 58.37(16) 3_665 3_666 ?
Te1 Te2 Te3 114.42(17) 3_665 3_766 ?
Te1 Te2 Te4 55.85(15) 3_665 1_554 ?
Te1 Te2 Te4 119.54(19) 3_665 1_555 ?
Te1 Te2 Te4 91.96(15) 3_665 3_666 ?
Te1 Te2 Rb1 56.75(9) 3_665 1_554 ?
Te1 Te2 Rb2 116.62(12) 3_665 1_555 ?
Te1 Te2 Te2 125.70(17) 3_766 3_665 ?
Te1 Te2 Te3 124.77(19) 3_766 3_666 ?
Te1 Te2 Te3 59.97(16) 3_766 3_766 ?
Te1 Te2 Te4 118.67(19) 3_766 1_554 ?
Te1 Te2 Te4 64.03(16) 3_766 1_555 ?
Te1 Te2 Te4 94.70(15) 3_766 3_666 ?
Te1 Te2 Rb1 117.67(12) 3_766 1_554 ?
Te1 Te2 Rb2 59.52(10) 3_766 1_555 ?
Te2 Te2 Te3 96.9(2) 3_665 3_666 ?
Te2 Te2 Te3 97.02(18) 3_665 3_766 ?
Te2 Te2 Te4 63.43(16) 3_665 1_554 ?
Te2 Te2 Te4 132.6(2) 3_665 1_555 ?
Te2 Te2 Te4 59.83(16) 3_665 3_666 ?
Te2 Te2 Rb1 108.87(13) 3_665 1_554 ?
Te2 Te2 Rb2 169.29(14) 3_665 1_555 ?
Te3 Te2 Te3 155.3(3) 3_666 3_766 ?
Te3 Te2 Te4 110.8(2) 3_666 1_554 ?
Te3 Te2 Te4 61.16(16) 3_666 1_555 ?
Te3 Te2 Te4 76.68(16) 3_666 3_666 ?
Te3 Te2 Rb1 68.05(14) 3_666 1_554 ?
Te3 Te2 Rb2 85.28(14) 3_666 1_555 ?
Te3 Te2 Te4 58.70(16) 3_766 1_554 ?
Te3 Te2 Te4 120.4(2) 3_766 1_555 ?
Te3 Te2 Te4 128.1(2) 3_766 3_666 ?
Te3 Te2 Rb1 88.11(14) 3_766 1_554 ?
Te3 Te2 Rb2 77.45(15) 3_766 1_555 ?
Te4 Te2 Te4 160.5(3) 1_554 1_555 ?
Te4 Te2 Te4 123.3(2) 1_554 3_666 ?
Te4 Te2 Rb1 60.21(14) 1_554 1_554 ?
Te4 Te2 Rb2 105.97(16) 1_554 1_555 ?
Te4 Te2 Te4 73.85(16) 1_555 3_666 ?
Te4 Te2 Rb1 100.88(15) 1_555 1_554 ?
Te4 Te2 Rb2 57.40(13) 1_555 1_555 ?
Te4 Te2 Rb1 141.51(15) 3_666 1_554 ?
Te4 Te2 Rb2 130.75(14) 3_666 1_555 ?
Rb1 Te2 Rb2 62.18(7) 1_554 1_555 ?
W1 Te3 W1 62.54(19) 1_555 3_767 ?
W1 Te3 W2 63.81(17) 1_555 1_555 ?
W1 Te3 Te1 112.6(2) 1_555 1_555 ?
W1 Te3 Te1 49.34(19) 1_555 1_556 ?
W1 Te3 Te2 50.27(18) 1_555 3_666 ?
W1 Te3 Te2 109.9(2) 1_555 3_766 ?
W1 Te3 Te4 91.45(19) 1_555 3_666 ?
W1 Te3 Te4 89.06(18) 1_555 3_767 ?
W1 Te3 W2 76.21(16) 3_767 1_555 ?
W1 Te3 Te1 86.93(19) 3_767 1_555 ?
W1 Te3 Te1 78.6(2) 3_767 1_556 ?
W1 Te3 Te2 112.6(2) 3_767 3_666 ?
W1 Te3 Te2 48.87(18) 3_767 3_766 ?
W1 Te3 Te4 123.26(18) 3_767 3_666 ?
W1 Te3 Te4 49.33(15) 3_767 3_767 ?
W2 Te3 Te1 50.56(16) 1_555 1_555 ?
W2 Te3 Te1 112.9(2) 1_555 1_556 ?
W2 Te3 Te2 71.79(19) 1_555 3_666 ?
W2 Te3 Te2 86.29(18) 1_555 3_766 ?
W2 Te3 Te4 47.27(13) 1_555 3_666 ?
W2 Te3 Te4 125.49(16) 1_555 3_767 ?
Te1 Te3 Te1 160.8(3) 1_555 1_556 ?
Te1 Te3 Te2 112.6(2) 1_555 3_666 ?
Te1 Te3 Te2 56.87(16) 1_555 3_766 ?
Te1 Te3 Te4 56.09(15) 1_555 3_666 ?
Te1 Te3 Te4 115.28(19) 1_555 3_767 ?
Te1 Te3 Te2 62.92(16) 1_556 3_666 ?
Te1 Te3 Te2 118.6(2) 1_556 3_766 ?
Te1 Te3 Te4 122.85(19) 1_556 3_666 ?
Te1 Te3 Te4 63.81(16) 1_556 3_767 ?
Te2 Te3 Te2 155.3(3) 3_666 3_766 ?
Te2 Te3 Te4 59.94(16) 3_666 3_666 ?
Te2 Te3 Te4 126.30(19) 3_666 3_767 ?
Te2 Te3 Te4 112.82(18) 3_766 3_666 ?
Te2 Te3 Te4 58.42(16) 3_766 3_767 ?
Te4 Te3 Te4 170.67(16) 3_666 3_767 ?
W1 Te4 W2 62.74(17) 1_555 1_555 ?
W1 Te4 W2 93.90(15) 1_555 3_666 ?
W1 Te4 Te1 100.33(18) 1_555 3_666 ?
W1 Te4 Te1 74.52(19) 1_555 3_766 ?
W1 Te4 Te2 111.8(2) 1_555 1_555 ?
W1 Te4 Te2 51.00(18) 1_555 1_556 ?
W1 Te4 Te2 49.37(16) 1_555 3_666 ?
W1 Te4 Te3 139.40(18) 1_555 3_666 ?
W1 Te4 Te3 47.45(15) 1_555 3_767 ?
W1 Te4 Rb1 109.92(19) 1_555 1_555 ?
W1 Te4 Rb2 126.44(19) 1_555 1_555 ?
W2 Te4 W2 70.01(16) 1_555 3_666 ?
W2 Te4 Te1 119.3(2) 1_555 3_666 ?
W2 Te4 Te1 45.46(16) 1_555 3_766 ?
W2 Te4 Te2 49.34(17) 1_555 1_555 ?
W2 Te4 Te2 112.1(2) 1_555 1_556 ?
W2 Te4 Te2 70.95(19) 1_555 3_666 ?
W2 Te4 Te3 94.29(17) 1_555 3_666 ?
W2 Te4 Te3 84.47(17) 1_555 3_767 ?
W2 Te4 Rb1 172.64(18) 1_555 1_555 ?
W2 Te4 Rb2 94.21(16) 1_555 1_555 ?
W2 Te4 Te1 52.57(16) 3_666 3_666 ?
W2 Te4 Te1 112.79(18) 3_666 3_766 ?
W2 Te4 Te2 70.42(18) 3_666 1_555 ?
W2 Te4 Te2 99.35(18) 3_666 1_556 ?
W2 Te4 Te2 49.05(14) 3_666 3_666 ?
W2 Te4 Te3 45.59(12) 3_666 3_666 ?
W2 Te4 Te3 140.99(17) 3_666 3_767 ?
W2 Te4 Rb1 111.21(15) 3_666 1_555 ?
W2 Te4 Rb2 124.44(15) 3_666 1_555 ?
Te1 Te4 Te1 164.7(2) 3_666 3_766 ?
Te1 Te4 Te2 115.6(2) 3_666 1_555 ?
Te1 Te4 Te2 65.42(16) 3_666 1_556 ?
Te1 Te4 Te2 58.08(15) 3_666 3_666 ?
Te1 Te4 Te3 60.34(16) 3_666 3_666 ?
Te1 Te4 Te3 128.14(18) 3_666 3_767 ?
Te1 Te4 Rb1 59.92(13) 3_666 1_555 ?
Te1 Te4 Rb2 131.96(18) 3_666 1_555 ?
Te1 Te4 Te2 55.64(15) 3_766 1_555 ?
Te1 Te4 Te2 118.1(2) 3_766 1_556 ?
Te1 Te4 Te2 110.1(2) 3_766 3_666 ?
Te1 Te4 Te3 114.20(17) 3_766 3_666 ?
Te1 Te4 Te3 58.76(15) 3_766 3_767 ?
Te1 Te4 Rb1 135.32(17) 3_766 1_555 ?
Te1 Te4 Rb2 57.60(12) 3_766 1_555 ?
Te2 Te4 Te2 160.5(3) 1_555 1_556 ?
Te2 Te4 Te2 106.1(2) 1_555 3_666 ?
Te2 Te4 Te3 58.90(16) 1_555 3_666 ?
Te2 Te4 Te3 114.40(19) 1_555 3_767 ?
Te2 Te4 Rb1 138.01(19) 1_555 1_555 ?
Te2 Te4 Rb2 60.41(14) 1_555 1_555 ?
Te2 Te4 Te2 56.74(15) 1_556 3_666 ?
Te2 Te4 Te3 125.76(19) 1_556 3_666 ?
Te2 Te4 Te3 62.88(17) 1_556 3_767 ?
Te2 Te4 Rb1 60.65(14) 1_556 1_555 ?
Te2 Te4 Rb2 134.92(19) 1_556 1_555 ?
Te2 Te4 Te3 92.84(15) 3_666 3_666 ?
Te2 Te4 Te3 95.47(16) 3_666 3_767 ?
Te2 Te4 Rb1 104.10(13) 3_666 1_555 ?
Te2 Te4 Rb2 164.96(17) 3_666 1_555 ?
Te3 Te4 Te3 170.67(17) 3_666 3_767 ?
Te3 Te4 Rb1 91.37(13) 3_666 1_555 ?
Te3 Te4 Rb2 85.64(12) 3_666 1_555 ?
Te3 Te4 Rb1 90.70(13) 3_767 1_555 ?
Te3 Te4 Rb2 85.24(12) 3_767 1_555 ?
Rb1 Te4 Rb2 90.90(10) 1_555 1_555 ?
Te1 Rb1 Te1 112.53(15) 2_646 3_666 ?
Te1 Rb1 Te2 169.91(16) 2_646 1_556 ?
Te1 Rb1 Te2 64.11(10) 2_646 4_556 ?
Te1 Rb1 Te4 128.24(17) 2_646 1_555 ?
Te1 Rb1 Te4 57.90(12) 2_646 4_555 ?
Te1 Rb1 Rb2 56.83(7) 2_646 1_455 ?
Te1 Rb1 Rb2 120.48(10) 2_646 1_556 ?
Te1 Rb1 Te2 64.11(10) 3_666 1_556 ?
Te1 Rb1 Te2 169.91(16) 3_666 4_556 ?
Te1 Rb1 Te4 57.90(12) 3_666 1_555 ?
Te1 Rb1 Te4 128.24(17) 3_666 4_555 ?
Te1 Rb1 Rb2 56.83(7) 3_666 1_455 ?
Te1 Rb1 Rb2 120.48(10) 3_666 1_556 ?
Te2 Rb1 Te2 117.40(14) 1_556 4_556 ?
Te2 Rb1 Te4 59.15(13) 1_556 1_555 ?
Te2 Rb1 Te4 132.00(18) 1_556 4_555 ?
Te2 Rb1 Rb2 117.25(10) 1_556 1_455 ?
Te2 Rb1 Rb2 58.88(7) 1_556 1_556 ?
Te2 Rb1 Te4 132.00(18) 4_556 1_555 ?
Te2 Rb1 Te4 59.15(13) 4_556 4_555 ?
Te2 Rb1 Rb2 117.25(10) 4_556 1_455 ?
Te2 Rb1 Rb2 58.88(7) 4_556 1_556 ?
Te4 Rb1 Te4 87.52(15) 1_555 4_555 ?
Te4 Rb1 Rb2 101.60(11) 1_555 1_455 ?
Te4 Rb1 Rb2 102.73(12) 1_555 1_556 ?
Te4 Rb1 Rb2 101.60(11) 4_555 1_455 ?
Te4 Rb1 Rb2 102.73(12) 4_555 1_556 ?
Rb2 Rb1 Rb2 146.08(3) 1_455 1_556 ?
Te1 Rb2 Te1 112.23(15) 2_746 3_766 ?
Te1 Rb2 Te2 153.84(16) 2_746 1_555 ?
Te1 Rb2 Te2 58.53(10) 2_746 4_555 ?
Te1 Rb2 Te4 140.01(19) 2_746 1_555 ?
Te1 Rb2 Te4 65.50(14) 2_746 4_555 ?
Te1 Rb2 Rb1 113.75(10) 2_746 1_554 ?
Te1 Rb2 Rb1 56.68(7) 2_746 1_655 ?
Te1 Rb2 Te2 58.53(10) 3_766 1_555 ?
Te1 Rb2 Te2 153.84(16) 3_766 4_555 ?
Te1 Rb2 Te4 65.50(14) 3_766 1_555 ?
Te1 Rb2 Te4 140.01(19) 3_766 4_555 ?
Te1 Rb2 Rb1 113.75(10) 3_766 1_554 ?
Te1 Rb2 Rb1 56.68(7) 3_766 1_655 ?
Te2 Rb2 Te2 117.53(14) 1_555 4_555 ?
Te2 Rb2 Te4 62.19(14) 1_555 1_555 ?
Te2 Rb2 Te4 138.57(18) 1_555 4_555 ?
Te2 Rb2 Rb1 58.94(7) 1_555 1_554 ?
Te2 Rb2 Rb1 113.52(10) 1_555 1_655 ?
Te2 Rb2 Te4 138.57(18) 4_555 1_555 ?
Te2 Rb2 Te4 62.19(14) 4_555 4_555 ?
Te2 Rb2 Rb1 58.94(7) 4_555 1_554 ?
Te2 Rb2 Rb1 113.52(10) 4_555 1_655 ?
Te4 Rb2 Te4 90.67(15) 1_555 4_555 ?
Te4 Rb2 Rb1 101.94(12) 1_555 1_554 ?
Te4 Rb2 Rb1 101.73(11) 1_555 1_655 ?
Te4 Rb2 Rb1 101.94(12) 4_555 1_554 ?
Te4 Rb2 Rb1 101.73(11) 4_555 1_655 ?
Rb1 Rb2 Rb1 146.08(2) 1_554 1_655 ?

loop_
_geom_bond_atom_site_label_1
_geom_bond_atom_site_label_2
_geom_bond_distance
_geom_bond_site_symmetry_2
_geom_bond_publ_flag
W1 W1 2.794(3) 3_767 ?
W1 W2 2.850(3) 1_555 ?
W1 W2 3.329(2) 3_767 ?
W1 Te1 2.807(5) 1_556 ?
W1 Te2 2.854(6) 1_556 ?
W1 Te2 2.860(5) 3_666 ?
W1 Te3 2.691(6) 1_555 ?
W1 Te3 2.691(5) 3_767 ?
W1 Te4 2.771(5) 1_555 ?
W2 W1 2.850(3) 1_555 ?
W2 W1 3.329(2) 3_767 ?
W2 W2 3.146(3) 3_666 ?
W2 Te1 2.856(5) 1_555 ?
W2 Te1 2.753(5) 3_766 ?
W2 Te2 2.845(5) 1_555 ?
W2 Te2 3.835(6) 3_666 ?
W2 Te3 2.702(4) 1_555 ?
W2 Te4 2.704(5) 1_555 ?
W2 Te4 2.779(4) 3_666 ?
Te1 W1 2.807(5) 1_554 ?
Te1 W2 2.856(5) 1_555 ?
Te1 W2 2.753(5) 3_766 ?
Te1 Te1 3.517(5) 3_766 ?
Te1 Te2 3.523(5) 1_555 ?
Te1 Te2 3.848(4) 3_665 ?
Te1 Te2 3.547(4) 3_766 ?
Te1 Te3 3.680(7) 1_554 ?
Te1 Te3 3.667(7) 1_555 ?
Te1 Te4 3.502(6) 3_666 ?
Te1 Te4 3.862(6) 3_766 ?
Te1 Rb1 3.577(3) 2_656 ?
Te1 Rb2 3.584(3) 2_756 ?
Te2 W1 2.854(6) 1_554 ?
Te2 W1 2.860(5) 3_666 ?
Te2 W2 2.845(5) 1_555 ?
Te2 W2 3.835(6) 3_666 ?
Te2 Te1 3.523(5) 1_555 ?
Te2 Te1 3.848(4) 3_665 ?
Te2 Te1 3.547(4) 3_766 ?
Te2 Te2 3.499(5) 3_665 ?
Te2 Te3 3.694(7) 3_666 ?
Te2 Te3 3.779(7) 3_766 ?
Te2 Te4 3.617(7) 1_554 ?
Te2 Te4 3.733(7) 1_555 ?
Te2 Te4 3.742(5) 3_666 ?
Te2 Rb1 3.672(3) 1_554 ?
Te2 Rb2 3.670(3) 1_555 ?
Te3 W1 2.691(6) 1_555 ?
Te3 W1 2.691(5) 3_767 ?
Te3 W2 2.702(4) 1_555 ?
Te3 Te1 3.667(7) 1_555 ?
Te3 Te1 3.680(7) 1_556 ?
Te3 Te2 3.694(7) 3_666 ?
Te3 Te2 3.779(7) 3_766 ?
Te3 Te4 3.779(4) 3_666 ?
Te3 Te4 3.628(4) 3_767 ?
Te4 W1 2.771(5) 1_555 ?
Te4 W2 2.704(5) 1_555 ?
Te4 W2 2.779(4) 3_666 ?
Te4 Te1 3.502(6) 3_666 ?
Te4 Te1 3.862(6) 3_766 ?
Te4 Te2 3.733(7) 1_555 ?
Te4 Te2 3.617(7) 1_556 ?
Te4 Te2 3.742(5) 3_666 ?
Te4 Te3 3.779(4) 3_666 ?
Te4 Te3 3.628(4) 3_767 ?
Te4 Rb1 3.656(4) 1_555 ?
Te4 Rb2 3.556(4) 1_555 ?
Rb1 Te1 3.577(3) 2_646 ?
Rb1 Te1 3.577(3) 3_666 ?
Rb1 Te2 3.672(3) 1_556 ?
Rb1 Te2 3.672(3) 4_556 ?
Rb1 Te4 3.656(4) 1_555 ?
Rb1 Te4 3.656(4) 4_555 ?
Rb1 Rb2 3.9258(8) 1_455 ?
Rb1 Rb2 3.7917(7) 1_556 ?
Rb2 Te1 3.584(3) 2_746 ?
Rb2 Te1 3.584(3) 3_766 ?
Rb2 Te2 3.670(3) 1_555 ?
Rb2 Te2 3.670(3) 4_555 ?
Rb2 Te4 3.556(4) 1_555 ?
Rb2 Te4 3.556(4) 4_555 ?
Rb2 Rb1 3.7917(7) 1_554 ?
Rb2 Rb1 3.9258(8) 1_655 ?
